data_4002441
loop_
_publ_author_name
'Xu Qiang'
'Klimczuk, T.'
'Jansen, J.'
'Zandbergen, H.W.'
'Cava, R.J.'

_publ_section_title
;
 Structure and magnetic properties of Eu2 Ca Cu2 O6
;
_journal_name_full 'Chemistry of Materials (1,1989-)'
_journal_page_first 4585
_journal_page_last 4591
_journal_volume 18
_journal_year 2006
_chemical_formula_sum 'Ca2 Cu2 Eu O6'
_chemical_name_systematic '(Eu Ca) Ca (Cu2 O6)'
_space_group_IT_number 15
_symmetry_space_group_name_Hall '-A 2ya'
_symmetry_space_group_name_H-M 'A 1 2/a 1'
_cell_angle_alpha 90
_cell_angle_beta 107.86
_cell_angle_gamma 90
_cell_formula_units_Z 4
_cell_length_a 6.119
_cell_length_b 6.132
_cell_length_c 15.167
_cell_volume 541.667
_citation_journal_id_ASTM CMATEX
_cod_data_source_file XuQiang_CMATEX_2006_1179.cif
_cod_data_source_block Ca2Cu2Eu1O6
_cod_original_cell_volume 541.6665
_cod_original_sg_symbol_Hall '-C 2yc (z,y,-x)'
_cod_original_formula_sum 'Ca2 Cu2 Eu1 O6'
_cod_database_code 4002441

loop_
_symmetry_equiv_pos_as_xyz
x,y,z
-x+1/2,y,-z
-x,-y,-z
x-1/2,-y,z
x,y+1/2,z+1/2
-x+1/2,y+1/2,-z+1/2
-x,-y+1/2,-z+1/2
x-1/2,-y+1/2,z+1/2

loop_
_atom_site_label
_atom_site_type_symbol
_atom_site_fract_x
_atom_site_fract_y
_atom_site_fract_z
_atom_site_occupancy
_atom_site_U_iso_or_equiv
Cu1 Cu+2 0.4945 0.5915 0.083 1 0.0
O3 O-2 0.54 0.3095 0.0433 1 0.0
Eu1 Eu+4 0.2132 0.8062 0.2029 0.5 0.0
Ca1 Ca+2 0.2132 0.8062 0.2029 0.5 0.0
O2 O-2 0.52 0.8812 0.1283 1 0.0
O1 O-2 0.459 0.4927 0.2003 1 0.0
Ca2 Ca+2 0.25 0.0369 0 1 0.0
